data_8104421
loop_
_publ_author_name
'Eisenmann, B.'
'Hofmann, A.'

_publ_section_title
;
 Crystal structure of pentapotassium tetraselenidogallate(III)
;
_journal_name_full 'Zeitschrift fuer Kristallographie (149,1979-)'
_journal_page_first 163
_journal_page_last 164
_journal_volume 197
_journal_year 1991
_chemical_formula_sum 'Ga K5 Se4'
_chemical_name_systematic 'K5 Ga Se4'
_space_group_IT_number 61
_symmetry_space_group_name_Hall '-P 2ac 2ab'
_symmetry_space_group_name_H-M 'P b c a'
_cell_angle_alpha 90
_cell_angle_beta 90
_cell_angle_gamma 90
_cell_formula_units_Z 8
_cell_length_a 15.665
_cell_length_b 12.588
_cell_length_c 12.899
_cell_volume 2543.567
_citation_journal_id_ASTM ZEKRDZ
_cod_data_source_file Eisenmann_ZEKRDZ_1991_1467.cif
_cod_data_source_block Ga1K5Se4
_cod_original_formula_sum 'Ga1 K5 Se4'
_cod_database_code 8104421

loop_
_symmetry_equiv_pos_as_xyz
x,y,z
-x+1/2,-y,z+1/2
x+1/2,-y+1/2,-z
-x,y+1/2,-z+1/2
-x,-y,-z
x-1/2,y,-z-1/2
-x-1/2,y-1/2,z
x,-y-1/2,z-1/2

loop_
_atom_site_label
_atom_site_type_symbol
_atom_site_fract_x
_atom_site_fract_y
_atom_site_fract_z
_atom_site_occupancy
_atom_site_U_iso_or_equiv
K5 K+1 0.9867 0.2737 0.7891 1 0.0
Se3 Se-2 0.1917 0.2149 0.8847 1 0.0
Se2 Se-2 0.4268 0.3193 0.9649 1 0.0
Se4 Se-2 0.409 0.0541 0.8081 1 0.0
K2 K+1 0.0583 0.3858 0.0127 1 0.0
Se1 Se-2 0.3221 0.0696 0.0974 1 0.0
K1 K+1 0.2795 0.0521 0.3402 1 0.0
K3 K+1 0.1079 0.0595 0.0719 1 0.0
Ga1 Ga+3 0.3361 0.1643 0.9346 1 0.0
K4 K+1 0.2672 0.1784 0.6457 1 0.0
